data_2017031
loop_
_publ_author_name
'Trilleras, Jorge'
'Quiroga, Jairo'
'Cobo, Justo'
'Hursthouse, Michael B.'
'Glidewell, Christopher'

_publ_section_title
;
 Four 7-aryl-substituted
 pyrido[2,3-<i>d</i>]pyrimidine-2,4(1<i>H</i>,3<i>H</i>)-diones:
 similar molecular structures but different crystal structures
;
_journal_coeditor_code FA3182
_journal_issue 4
_journal_name_full 'Acta Crystallographica Section C'
_journal_page_first o134
_journal_page_last o139
_journal_paper_doi 10.1107/S0108270109005514
_journal_volume 65
_journal_year 2009
_chemical_formula_iupac 'C16 H15 N3 O2'
_chemical_formula_moiety 'C16 H15 N3 O2'
_chemical_formula_sum 'C16 H15 N3 O2'
_chemical_formula_weight 281.31
_chemical_name_systematic
;
1,3-dimethyl-7-(4-methylphenyl)pyrido[2,3-<i>d</i>]pyrimidine-
2,4(1<i>H</i>,3<i>H</i>)-dione
;
_space_group_IT_number 2
_symmetry_cell_setting triclinic
_symmetry_space_group_name_Hall '-P 1'
_symmetry_space_group_name_H-M 'P -1'
_atom_sites_solution_hydrogens geom
_atom_sites_solution_primary direct
_atom_sites_solution_secondary difmap
_cell_angle_alpha 93.466(4)
_cell_angle_beta 92.993(6)
_cell_angle_gamma 101.152(6)
_cell_formula_units_Z 2
_cell_length_a 6.9953(5)
_cell_length_b 7.9221(7)
_cell_length_c 12.5140(13)
_cell_measurement_reflns_used 2989
_cell_measurement_temperature 120(2)
_cell_measurement_theta_max 27.61
_cell_measurement_theta_min 2.97
_cell_volume 677.71(11)
_computing_cell_refinement 'DIRAX/LSQ (Duisenberg <i>et al.</i>,  2000)'
_computing_data_collection 'COLLECT (Hooft, 1999)'
_computing_data_reduction 'EVALCCD (Duisenberg <i>et al.</i>,  2003)'
_computing_molecular_graphics 'PLATON (Spek, 2003)'
_computing_publication_material 'SHELXL97 (Sheldrick, 2008) and PRPKAPPA (Ferguson, 1999)'
_computing_structure_refinement 'SHELXL97 (Sheldrick, 2008)'
_computing_structure_solution 'SIR2004 (Burla <i>et al.</i>,  2005)'
_diffrn_ambient_temperature 120(2)
_diffrn_detector_area_resol_mean 9.091
_diffrn_measured_fraction_theta_full 0.969
_diffrn_measured_fraction_theta_max 0.953
_diffrn_measurement_device_type 'Bruker--Nonius KappaCCD'
_diffrn_measurement_method '\f & \w scans'
_diffrn_radiation_monochromator graphite
_diffrn_radiation_source 'Bruker-Nonius FR591 rotating anode'
_diffrn_radiation_type 'Mo K\a'
_diffrn_radiation_wavelength 0.71073
_diffrn_reflns_av_R_equivalents 0.0798
_diffrn_reflns_av_sigmaI/netI 0.0846
_diffrn_reflns_limit_h_max 7
_diffrn_reflns_limit_h_min -8
_diffrn_reflns_limit_k_max 10
_diffrn_reflns_limit_k_min -10
_diffrn_reflns_limit_l_max 16
_diffrn_reflns_limit_l_min -16
_diffrn_reflns_number 11686
_diffrn_reflns_theta_full 25.24
_diffrn_reflns_theta_max 27.61
_diffrn_reflns_theta_min 2.97
_diffrn_standards_decay_% 0
_diffrn_standards_number 0
_exptl_absorpt_coefficient_mu 0.094
_exptl_absorpt_correction_T_max 0.998
_exptl_absorpt_correction_T_min 0.972
_exptl_absorpt_correction_type multi-scan
_exptl_absorpt_process_details '(SADABS; Sheldrick, 2003)'
_exptl_crystal_colour yellow
_exptl_crystal_density_diffrn 1.379
_exptl_crystal_density_method 'not measured'
_exptl_crystal_description lath
_exptl_crystal_F_000 296
_exptl_crystal_size_max 0.20
_exptl_crystal_size_mid 0.10
_exptl_crystal_size_min 0.02
_refine_diff_density_max 0.448
_refine_diff_density_min -0.353
_refine_ls_extinction_method none
_refine_ls_goodness_of_fit_ref 1.027
_refine_ls_hydrogen_treatment constr
_refine_ls_matrix_type full
_refine_ls_number_parameters 193
_refine_ls_number_reflns 2989
_refine_ls_number_restraints 0
_refine_ls_restrained_S_all 1.027
_refine_ls_R_factor_all 0.1272
_refine_ls_R_factor_gt 0.0648
_refine_ls_shift/su_max 0.001
_refine_ls_shift/su_mean 0.000
_refine_ls_structure_factor_coef Fsqd
_refine_ls_weighting_details 'w=1/[\s^2^(Fo^2^)+(0.1083P)^2^+0.0000P] where P=(Fo^2^+2Fc^2^)/3'
_refine_ls_weighting_scheme calc
_refine_ls_wR_factor_gt 0.1614
_refine_ls_wR_factor_ref 0.1997
_reflns_number_gt 1699
_reflns_number_total 2989
_reflns_threshold_expression I>2\s(I)
_cod_data_source_file fa3182.cif
_cod_data_source_block I
_cod_depositor_comments
;
The following automatic conversions were performed:
'_exptl_absorpt_correction_type' value 'Multi-scan' changed to
'multi-scan' according to
'/home/saulius/struct/CIF-dictionaries/cif_core.dic' dictionary named
'cif_core.dic' version 2.4.1 from 2010-06-29.

Automatic conversion script
Id: cif_fix_enum 1527 2010-12-29 10:47:43Z saulius 

The following automatic conversions were performed:

'_exptl_absorpt_correction_type' value 'Multi-scan' changed to
'multi-scan' according to
/home/saulius/struct/CIF-dictionaries/cif_core.dic dictionary named
'cif_core.dic' version 2.4.1 from 2010-06-29.

Automatic conversion script
Id: cif_fix_values 1715 2011-07-08 13:25:40Z adriana 
;
_cod_database_code 2017031
_cod_database_fobs_code 2017031

loop_
_symmetry_equiv_pos_as_xyz
'x, y, z'
'-x, -y, -z'

loop_
_atom_site_type_symbol
_atom_site_label
_atom_site_fract_x
_atom_site_fract_y
_atom_site_fract_z
_atom_site_U_iso_or_equiv
_atom_site_adp_type
_atom_site_calc_flag
_atom_site_refinement_flags
_atom_site_occupancy
_atom_site_disorder_assembly
_atom_site_disorder_group
N N1 0.3482(3) 0.6338(3) 0.60948(16) 0.0213(5) Uani d . 1 . .
C C2 0.3500(3) 0.5603(3) 0.7078(2) 0.0228(6) Uani d . 1 . .
N N3 0.2804(3) 0.3826(3) 0.70606(16) 0.0228(5) Uani d . 1 . .
C C4 0.2060(3) 0.2754(3) 0.6160(2) 0.0228(6) Uani d . 1 . .
C C4A 0.2009(3) 0.3606(3) 0.5157(2) 0.0207(6) Uani d . 1 . .
C C5 0.1232(3) 0.2714(3) 0.4197(2) 0.0240(6) Uani d . 1 . .
H H5 0.0704 0.1512 0.4171 0.029 Uiso calc R 1 . .
C C6 0.1235(3) 0.3597(3) 0.3271(2) 0.0240(6) Uani d . 1 . .
H H6 0.0681 0.3015 0.2608 0.029 Uiso calc R 1 . .
C C7 0.2066(3) 0.5360(3) 0.33295(19) 0.0197(5) Uani d . 1 . .
N N8 0.2799(3) 0.6237(3) 0.42589(16) 0.0215(5) Uani d . 1 . .
C C8A 0.2751(3) 0.5372(3) 0.51497(19) 0.0198(6) Uani d . 1 . .
C C11 0.4114(4) 0.8209(3) 0.6093(2) 0.0282(6) Uani d . 1 . .
H H11A 0.5150 0.8475 0.5596 0.042 Uiso calc R 1 . .
H H11B 0.4610 0.8686 0.6817 0.042 Uiso calc R 1 . .
H H11C 0.3004 0.8720 0.5864 0.042 Uiso calc R 1 . .
O O2 0.4081(3) 0.6462(2) 0.79085(15) 0.0318(5) Uani d . 1 . .
C C31 0.2855(4) 0.3030(3) 0.8091(2) 0.0286(7) Uani d . 1 . .
H H31A 0.1547 0.2828 0.8362 0.043 Uiso calc R 1 . .
H H31B 0.3767 0.3803 0.8610 0.043 Uiso calc R 1 . .
H H31C 0.3286 0.1929 0.7988 0.043 Uiso calc R 1 . .
O O4 0.1474(2) 0.1207(2) 0.62202(15) 0.0305(5) Uani d . 1 . .
C C71 0.2153(3) 0.6379(3) 0.2370(2) 0.0221(6) Uani d . 1 . .
C C72 0.2021(3) 0.5621(3) 0.1334(2) 0.0268(6) Uani d . 1 . .
H H72 0.1851 0.4403 0.1223 0.032 Uiso calc R 1 . .
C C73 0.2133(4) 0.6624(4) 0.0456(2) 0.0302(6) Uani d . 1 . .
H H73 0.2052 0.6080 -0.0247 0.036 Uiso calc R 1 . .
C C74 0.2361(3) 0.8400(3) 0.0589(2) 0.0277(6) Uani d . 1 . .
C C75 0.2518(3) 0.9174(3) 0.1621(2) 0.0275(6) Uani d . 1 . .
H H75 0.2698 1.0394 0.1725 0.033 Uiso calc R 1 . .
C C76 0.2415(3) 0.8183(3) 0.2511(2) 0.0238(6) Uani d . 1 . .
H H76 0.2522 0.8732 0.3214 0.029 Uiso calc R 1 . .
C C77 0.2436(4) 0.9479(4) -0.0370(2) 0.0353(7) Uani d . 1 . .
H H77A 0.3196 0.9021 -0.0914 0.053 Uiso calc R 1 . .
H H77B 0.3055 1.0675 -0.0145 0.053 Uiso calc R 1 . .
H H77C 0.1106 0.9441 -0.0672 0.053 Uiso calc R 1 . .

loop_
_atom_site_aniso_label
_atom_site_aniso_U_11
_atom_site_aniso_U_22
_atom_site_aniso_U_33
_atom_site_aniso_U_12
_atom_site_aniso_U_13
_atom_site_aniso_U_23
N1 0.0243(10) 0.0185(11) 0.0216(12) 0.0056(8) 0.0012(8) 0.0007(9)
C2 0.0219(12) 0.0248(14) 0.0229(15) 0.0064(10) 0.0025(10) 0.0032(11)
N3 0.0233(10) 0.0241(12) 0.0238(12) 0.0090(9) 0.0044(8) 0.0076(9)
C4 0.0219(12) 0.0232(14) 0.0252(15) 0.0069(10) 0.0080(10) 0.0048(11)
C4A 0.0163(11) 0.0205(13) 0.0261(15) 0.0041(9) 0.0041(9) 0.0036(11)
C5 0.0210(12) 0.0191(13) 0.0321(15) 0.0037(10) 0.0043(10) 0.0023(11)
C6 0.0233(12) 0.0226(14) 0.0243(15) 0.0008(10) 0.0008(10) -0.0005(11)
C7 0.0151(11) 0.0231(14) 0.0217(14) 0.0051(9) 0.0022(9) 0.0017(11)
N8 0.0198(10) 0.0238(12) 0.0216(12) 0.0052(9) 0.0028(8) 0.0023(9)
C8A 0.0174(11) 0.0218(14) 0.0212(14) 0.0060(10) 0.0012(9) 0.0018(11)
C11 0.0344(14) 0.0219(14) 0.0280(16) 0.0050(11) 0.0026(11) 0.0008(11)
O2 0.0411(11) 0.0333(11) 0.0219(11) 0.0095(8) 0.0014(8) 0.0027(9)
C31 0.0301(14) 0.0326(16) 0.0247(16) 0.0060(12) 0.0039(11) 0.0127(12)
O4 0.0342(10) 0.0214(11) 0.0370(12) 0.0047(8) 0.0073(8) 0.0090(8)
C71 0.0179(12) 0.0265(14) 0.0216(14) 0.0031(10) -0.0009(9) 0.0045(11)
C72 0.0254(13) 0.0260(15) 0.0280(16) 0.0038(10) -0.0007(10) 0.0001(12)
C73 0.0300(14) 0.0383(17) 0.0209(15) 0.0046(12) -0.0012(10) 0.0015(12)
C74 0.0221(13) 0.0332(16) 0.0279(16) 0.0040(11) -0.0004(10) 0.0091(12)
C75 0.0251(13) 0.0263(15) 0.0312(16) 0.0040(11) 0.0014(10) 0.0066(12)
C76 0.0208(12) 0.0281(15) 0.0217(14) 0.0027(10) 0.0005(9) 0.0023(11)
C77 0.0350(15) 0.0439(18) 0.0298(17) 0.0107(13) 0.0049(12) 0.0126(14)

loop_
_atom_type_symbol
_atom_type_description
_atom_type_scat_dispersion_real
_atom_type_scat_dispersion_imag
_atom_type_scat_source
C C 0.0033 0.0016 'International Tables Vol C Tables 4.2.6.8 and 6.1.1.4'
H H 0.0000 0.0000 'International Tables Vol C Tables 4.2.6.8 and 6.1.1.4'
N N 0.0061 0.0033 'International Tables Vol C Tables 4.2.6.8 and 6.1.1.4'
O O 0.0106 0.0060 'International Tables Vol C Tables 4.2.6.8 and 6.1.1.4'

loop_
_geom_angle_atom_site_label_1
_geom_angle_atom_site_label_2
_geom_angle_atom_site_label_3
_geom_angle_site_symmetry_1
_geom_angle_site_symmetry_3
_geom_angle
_geom_angle_publ_flag
C8A N1 C2 . . 122.0(2) ?
C8A N1 C11 . . 120.0(2) ?
C2 N1 C11 . . 117.9(2) ?
O2 C2 N1 . . 121.8(2) ?
O2 C2 N3 . . 121.6(2) ?
N1 C2 N3 . . 116.6(2) ?
C4 N3 C2 . . 125.6(2) ?
C4 N3 C31 . . 117.3(2) ?
C2 N3 C31 . . 117.1(2) ?
O4 C4 N3 . . 121.2(2) ?
O4 C4 C4A . . 123.4(2) ?
N3 C4 C4A . . 115.4(2) ?
C5 C4A C8A . . 118.0(2) ?
C5 C4A C4 . . 122.0(2) ?
C8A C4A C4 . . 120.0(2) ?
C4A C5 C6 . . 119.2(2) ?
C4A C5 H5 . . 120.4 ?
C6 C5 H5 . . 120.4 ?
C5 C6 C7 . . 119.0(2) ?
C5 C6 H6 . . 120.5 ?
C7 C6 H6 . . 120.5 ?
N8 C7 C6 . . 122.1(2) ?
N8 C7 C71 . . 115.9(2) ?
C6 C7 C71 . . 122.0(2) ?
C7 N8 C8A . . 118.1(2) ?
N8 C8A N1 . . 116.1(2) ?
N8 C8A C4A . . 123.5(2) ?
N1 C8A C4A . . 120.4(2) ?
N1 C11 H11A . . 109.5 ?
N1 C11 H11B . . 109.5 ?
H11A C11 H11B . . 109.5 ?
N1 C11 H11C . . 109.5 ?
H11A C11 H11C . . 109.5 ?
H11B C11 H11C . . 109.5 ?
N3 C31 H31A . . 109.5 ?
N3 C31 H31B . . 109.5 ?
H31A C31 H31B . . 109.5 ?
N3 C31 H31C . . 109.5 ?
H31A C31 H31C . . 109.5 ?
H31B C31 H31C . . 109.5 ?
C72 C71 C76 . . 118.4(2) ?
C72 C71 C7 . . 122.5(2) ?
C76 C71 C7 . . 119.1(2) ?
C71 C72 C73 . . 120.8(2) ?
C71 C72 H72 . . 119.6 ?
C73 C72 H72 . . 119.6 ?
C74 C73 C72 . . 121.1(2) ?
C74 C73 H73 . . 119.5 ?
C72 C73 H73 . . 119.5 ?
C73 C74 C75 . . 118.7(2) ?
C73 C74 C77 . . 120.8(2) ?
C75 C74 C77 . . 120.5(2) ?
C74 C75 C76 . . 120.8(2) ?
C74 C75 H75 . . 119.6 ?
C76 C75 H75 . . 119.6 ?
C75 C76 C71 . . 120.3(2) ?
C75 C76 H76 . . 119.9 ?
C71 C76 H76 . . 119.9 ?
C74 C77 H77A . . 109.5 ?
C74 C77 H77B . . 109.5 ?
H77A C77 H77B . . 109.5 ?
C74 C77 H77C . . 109.5 ?
H77A C77 H77C . . 109.5 ?
H77B C77 H77C . . 109.5 ?

loop_
_geom_bond_atom_site_label_1
_geom_bond_atom_site_label_2
_geom_bond_site_symmetry_2
_geom_bond_distance
_geom_bond_publ_flag
N1 C8A . 1.386(3) ?
N1 C2 . 1.393(3) ?
N1 C11 . 1.463(3) ?
C2 O2 . 1.214(3) ?
C2 N3 . 1.396(3) ?
N3 C4 . 1.383(3) ?
N3 C31 . 1.472(3) ?
C4 O4 . 1.223(3) ?
C4 C4A . 1.463(3) ?
C4A C5 . 1.386(4) ?
C4A C8A . 1.395(3) ?
C5 C6 . 1.389(3) ?
C5 H5 . 0.9500 ?
C6 C7 . 1.401(3) ?
C6 H6 . 0.9500 ?
C7 N8 . 1.342(3) ?
C7 C71 . 1.484(3) ?
N8 C8A . 1.342(3) ?
C11 H11A . 0.9800 ?
C11 H11B . 0.9800 ?
C11 H11C . 0.9800 ?
C31 H31A . 0.9800 ?
C31 H31B . 0.9800 ?
C31 H31C . 0.9800 ?
C71 C72 . 1.386(4) ?
C71 C76 . 1.404(3) ?
C72 C73 . 1.392(3) ?
C72 H72 . 0.9500 ?
C73 C74 . 1.384(4) ?
C73 H73 . 0.9500 ?
C74 C75 . 1.385(4) ?
C74 C77 . 1.513(3) ?
C75 C76 . 1.398(3) ?
C75 H75 . 0.9500 ?
C76 H76 . 0.9500 ?
C77 H77A . 0.9800 ?
C77 H77B . 0.9800 ?
C77 H77C . 0.9800 ?

loop_
_geom_hbond_atom_site_label_D
_geom_hbond_atom_site_label_H
_geom_hbond_atom_site_label_A
_geom_hbond_site_symmetry_A
_geom_hbond_distance_DH
_geom_hbond_distance_HA
_geom_hbond_distance_DA
_geom_hbond_angle_DHA
_geom_hbond_publ_flag
C5 H5 O4 2_556 0.95 2.39 3.306(3) 161 no

loop_
_geom_torsion_atom_site_label_1
_geom_torsion_atom_site_label_2
_geom_torsion_atom_site_label_3
_geom_torsion_atom_site_label_4
_geom_torsion_site_symmetry_1
_geom_torsion_site_symmetry_2
_geom_torsion_site_symmetry_3
_geom_torsion_site_symmetry_4
_geom_torsion
_geom_torsion_publ_flag
C8A N1 C2 O2 . . . . -177.5(2) ?
C11 N1 C2 O2 . . . . -2.5(3) ?
C8A N1 C2 N3 . . . . 2.1(3) ?
C11 N1 C2 N3 . . . . 177.12(19) ?
O2 C2 N3 C4 . . . . 177.9(2) ?
N1 C2 N3 C4 . . . . -1.7(3) ?
O2 C2 N3 C31 . . . . -1.7(3) ?
N1 C2 N3 C31 . . . . 178.73(18) ?
C2 N3 C4 O4 . . . . -179.8(2) ?
C31 N3 C4 O4 . . . . -0.2(3) ?
C2 N3 C4 C4A . . . . -0.5(3) ?
C31 N3 C4 C4A . . . . 179.10(18) ?
O4 C4 C4A C5 . . . . 1.9(4) ?
N3 C4 C4A C5 . . . . -177.4(2) ?
O4 C4 C4A C8A . . . . -178.4(2) ?
N3 C4 C4A C8A . . . . 2.3(3) ?
C8A C4A C5 C6 . . . . 0.5(3) ?
C4 C4A C5 C6 . . . . -179.8(2) ?
C4A C5 C6 C7 . . . . 1.5(3) ?
C5 C6 C7 N8 . . . . -2.4(3) ?
C5 C6 C7 C71 . . . . 178.9(2) ?
C6 C7 N8 C8A . . . . 1.1(3) ?
C71 C7 N8 C8A . . . . 179.90(18) ?
C7 N8 C8A N1 . . . . -178.52(18) ?
C7 N8 C8A C4A . . . . 1.1(3) ?
C2 N1 C8A N8 . . . . 179.36(19) ?
C11 N1 C8A N8 . . . . 4.4(3) ?
C2 N1 C8A C4A . . . . -0.3(3) ?
C11 N1 C8A C4A . . . . -175.2(2) ?
C5 C4A C8A N8 . . . . -1.9(3) ?
C4 C4A C8A N8 . . . . 178.4(2) ?
C5 C4A C8A N1 . . . . 177.7(2) ?
C4 C4A C8A N1 . . . . -2.0(3) ?
N8 C7 C71 C72 . . . . 160.1(2) ?
C6 C7 C71 C72 . . . . -21.1(3) ?
N8 C7 C71 C76 . . . . -18.7(3) ?
C6 C7 C71 C76 . . . . 160.1(2) ?
C76 C71 C72 C73 . . . . -0.4(3) ?
C7 C71 C72 C73 . . . . -179.2(2) ?
C71 C72 C73 C74 . . . . -0.6(4) ?
C72 C73 C74 C75 . . . . 1.3(4) ?
C72 C73 C74 C77 . . . . -178.6(2) ?
C73 C74 C75 C76 . . . . -1.1(3) ?
C77 C74 C75 C76 . . . . 178.8(2) ?
C74 C75 C76 C71 . . . . 0.1(3) ?
C72 C71 C76 C75 . . . . 0.6(3) ?
C7 C71 C76 C75 . . . . 179.5(2) ?

loop_
_cod_related_entry_id
_cod_related_entry_database
_cod_related_entry_code
1 ChemSpider 10193715
